data_1548539
loop_
_publ_author_name
'Zhou, Junfei'
'Liu, Tingting'
'Zhang, Hanqi'
'Zheng, Guijuan'
'Qiu, Yue'
'Deng, Mengyi'
'Zhang, Chun'
'Yao, Guangmin'

_publ_section_title
;
 Anti-inflammatory Grayanane Diterpenoids from the Leaves of Rhododendron
 molle
;
_journal_name_full 'Journal of Natural Products'
_journal_paper_doi 10.1021/acs.jnatprod.7b00799
_journal_year 2017
_chemical_absolute_configuration ad
_chemical_formula_moiety 'C20 H30 O5, 0.5(H2 O)'
_chemical_formula_sum 'C20 H31 O5.5'
_chemical_formula_weight 359.4
_chemical_name_systematic
;
 ?
;
_space_group_IT_number 4
_symmetry_cell_setting monoclinic
_symmetry_space_group_name_Hall 'P 2yb'
_symmetry_space_group_name_H-M 'P 1 21 1'
_atom_sites_solution_hydrogens geom
_atom_sites_solution_primary direct
_atom_sites_solution_secondary difmap
_audit_conform_dict_location ftp://ftp.iucr.org/pub/cif_core.dic
_audit_conform_dict_name cif_core.dic
_audit_conform_dict_version 2.3
_audit_creation_date 2016-03-29T18:17:01-00:00
_audit_creation_method 'WinGX routine CIF_UPDATE'
_cell_angle_alpha 90
_cell_angle_beta 104.0960(10)
_cell_angle_gamma 90
_cell_formula_units_Z 4
_cell_length_a 6.2989(2)
_cell_length_b 27.0429(6)
_cell_length_c 11.3517(3)
_cell_measurement_reflns_used 9945
_cell_measurement_temperature 173(2)
_cell_measurement_theta_max 66.69
_cell_measurement_theta_min 4.02
_cell_volume 1875.43(9)
_computing_structure_refinement 'SHELXL-97 (Sheldrick, 1997)'
_diffrn_ambient_temperature 173(2)
_diffrn_measured_fraction_theta_full 0.996
_diffrn_measured_fraction_theta_max 0.996
_diffrn_measurement_device_type 'CCD area detector'
_diffrn_measurement_method 'phi and omega scans'
_diffrn_radiation_monochromator graphite
_diffrn_radiation_type CuK\a
_diffrn_radiation_wavelength 1.54178
_diffrn_reflns_av_R_equivalents 0.0211
_diffrn_reflns_av_unetI/netI 0.0218
_diffrn_reflns_limit_h_max 7
_diffrn_reflns_limit_h_min -6
_diffrn_reflns_limit_k_max 32
_diffrn_reflns_limit_k_min -32
_diffrn_reflns_limit_l_max 13
_diffrn_reflns_limit_l_min -13
_diffrn_reflns_number 19443
_diffrn_reflns_theta_full 66.69
_diffrn_reflns_theta_max 66.69
_diffrn_reflns_theta_min 4.02
_exptl_absorpt_coefficient_mu 0.744
_exptl_absorpt_correction_T_max 0.916
_exptl_absorpt_correction_T_min 0.887
_exptl_absorpt_correction_type multi-scan
_exptl_absorpt_process_details 'SADABS, Sheldrick,2008'
_exptl_crystal_colour colorless
_exptl_crystal_density_diffrn 1.273
_exptl_crystal_density_method 'not measured'
_exptl_crystal_description block
_exptl_crystal_F_000 780
_exptl_crystal_size_max 0.18
_exptl_crystal_size_mid 0.14
_exptl_crystal_size_min 0.12
_refine_diff_density_max 0.148
_refine_diff_density_min -0.144
_refine_diff_density_rms 0.03
_refine_ls_abs_structure_details
;
        Flack H D (1983), Acta Cryst. A39, 876-881;
        Flack  parameter = 0.1(1), 3398 Friedel pairs.
        Hooft <i>et al.</i> (2010) and Spek (2009);
        Hooft parameter = 0.09(4), 3133 Bijvoet pairs.
;
_refine_ls_extinction_method none
_refine_ls_goodness_of_fit_ref 1.047
_refine_ls_hydrogen_treatment mixed
_refine_ls_matrix_type full
_refine_ls_number_parameters 498
_refine_ls_number_reflns 6531
_refine_ls_number_restraints 1
_refine_ls_restrained_S_all 1.047
_refine_ls_R_factor_all 0.0341
_refine_ls_R_factor_gt 0.0325
_refine_ls_shift/su_max 0.001
_refine_ls_shift/su_mean 0
_refine_ls_structure_factor_coef Fsqd
_refine_ls_weighting_details 'calc w=1/[\s^2^(Fo^2^)+(0.0486P)^2^+0.2512P] where P=(Fo^2^+2Fc^2^)/3'
_refine_ls_weighting_scheme calc
_refine_ls_wR_factor_gt 0.0825
_refine_ls_wR_factor_ref 0.0836
_reflns_number_gt 6276
_reflns_number_total 6531
_reflns_threshold_expression >2sigma(I)
_cod_data_source_file np7b00799_si_004.cif
_cod_data_source_block p
_cod_depositor_comments
;

2019-03-02
Z value and formula fixed to values more according to usual
chemical conventions.                 miguel
;
_cod_original_formula_sum 'C40 H62 O11'
_cod_original_formula_weight 718.9
_cod_original_formula_moiety '2(C20 H30 O5), H2 O'
_cod_original_formula_units_Z 2
_cod_original_sg_symbol_H-M 'P 21'
_cod_database_code 1548539

loop_
_symmetry_equiv_pos_as_xyz
'x, y, z'
'-x, y+1/2, -z'

loop_
_atom_site_label
_atom_site_type_symbol
_atom_site_fract_x
_atom_site_fract_y
_atom_site_fract_z
_atom_site_U_iso_or_equiv
_atom_site_adp_type
_atom_site_occupancy
_atom_site_symmetry_multiplicity
_atom_site_calc_flag
_atom_site_refinement_flags
C1 C 0.0517(3) 0.33488(7) -0.03939(16) 0.0375(4) Uani 1 1 d .
H1 H -0.0157 0.3677 -0.0308 0.045 Uiso 1 1 calc R
C2 C -0.1122(3) 0.30474(7) -0.13065(18) 0.0453(4) Uani 1 1 d .
H2 H -0.2674 0.3024 -0.1242 0.054 Uiso 1 1 calc R
C3 C -0.0643(3) 0.30831(8) -0.24863(18) 0.0476(4) Uani 1 1 d .
H3 H -0.1877 0.3082 -0.3232 0.057 Uiso 1 1 calc R
C4 C 0.1302(3) 0.34199(7) -0.24346(17) 0.0417(4) Uani 1 1 d .
C5 C 0.2441(3) 0.34322(7) -0.10307(16) 0.0364(4) Uani 1 1 d .
C6 C 0.3626(3) 0.39158(7) -0.06108(15) 0.0370(4) Uani 1 1 d .
H6 H 0.2527 0.419 -0.0769 0.044 Uiso 1 1 calc R
C7 C 0.4840(3) 0.39321(7) 0.07233(15) 0.0360(4) Uani 1 1 d .
H7A H 0.5701 0.4242 0.0852 0.043 Uiso 1 1 calc R
H7B H 0.5904 0.3656 0.0865 0.043 Uiso 1 1 calc R
C8 C 0.3570(3) 0.39045(6) 0.17215(14) 0.0332(3) Uani 1 1 d .
C9 C 0.2835(3) 0.33690(6) 0.19207(16) 0.0374(4) Uani 1 1 d .
H9 H 0.4197 0.3164 0.2078 0.045 Uiso 1 1 calc R
C10 C 0.1213(3) 0.31153(7) 0.08572(17) 0.0388(4) Uani 1 1 d .
C11 C 0.2041(3) 0.33482(6) 0.31040(16) 0.0374(4) Uani 1 1 d .
H11A H 0.127 0.3031 0.3135 0.045 Uiso 1 1 calc R
H11B H 0.3326 0.3359 0.3809 0.045 Uiso 1 1 calc R
C12 C 0.0506(3) 0.37760(6) 0.31989(16) 0.0372(4) Uani 1 1 d .
H12A H 0.0305 0.3787 0.4037 0.045 Uiso 1 1 calc R
H12B H -0.0942 0.3712 0.2643 0.045 Uiso 1 1 calc R
C13 C 0.1337(3) 0.42826(6) 0.28884(15) 0.0345(4) Uani 1 1 d .
H13 H 0.0306 0.4553 0.2981 0.041 Uiso 1 1 calc R
C14 C 0.1586(3) 0.42546(6) 0.15832(15) 0.0336(3) Uani 1 1 d .
H14 H 0.0259 0.4095 0.1056 0.04 Uiso 1 1 calc R
C15 C 0.5106(3) 0.40945(6) 0.29405(16) 0.0360(4) Uani 1 1 d .
H15A H 0.579 0.3811 0.3445 0.043 Uiso 1 1 calc R
H15B H 0.6283 0.4305 0.2769 0.043 Uiso 1 1 calc R
C16 C 0.3686(3) 0.43971(6) 0.36163(16) 0.0361(4) Uani 1 1 d .
C17 C 0.4143(3) 0.43119(7) 0.49749(16) 0.0420(4) Uani 1 1 d .
H17A H 0.5647 0.4413 0.5359 0.063 Uiso 1 1 calc R
H17B H 0.3959 0.396 0.5134 0.063 Uiso 1 1 calc R
H17C H 0.3119 0.4507 0.531 0.063 Uiso 1 1 calc R
C18 C 0.0352(3) 0.39242(8) -0.29202(18) 0.0490(5) Uani 1 1 d .
H18A H 0.155 0.4157 -0.291 0.074 Uiso 1 1 calc R
H18B H -0.0569 0.4052 -0.2406 0.074 Uiso 1 1 calc R
H18C H -0.0532 0.3886 -0.3754 0.074 Uiso 1 1 calc R
C19 C 0.2783(4) 0.32158(8) -0.32055(18) 0.0492(5) Uani 1 1 d .
H19A H 0.3198 0.2875 -0.2959 0.074 Uiso 1 1 calc R
H19B H 0.4102 0.342 -0.3088 0.074 Uiso 1 1 calc R
H19C H 0.1997 0.3221 -0.4064 0.074 Uiso 1 1 calc R
C20 C 0.0548(4) 0.26588(8) 0.1019(2) 0.0544(5) Uani 1 1 d .
H20A H -0.0351 0.2484 0.0357 0.065 Uiso 1 1 calc R
H20B H 0.0971 0.2508 0.1797 0.065 Uiso 1 1 calc R
O1 O 0.4154(2) 0.49138(5) 0.34032(11) 0.0386(3) Uani 1 1 d .
O2 O 0.1937(2) 0.47286(4) 0.10823(11) 0.0371(3) Uani 1 1 d .
O3 O 0.5171(2) 0.40007(5) -0.13324(12) 0.0440(3) Uani 1 1 d .
O4 O 0.4000(2) 0.30412(5) -0.07082(12) 0.0406(3) Uani 1 1 d .
O5 O -0.0119(2) 0.26330(5) -0.17871(13) 0.0507(3) Uani 1 1 d .
H1A H 0.350(5) 0.5095(11) 0.379(3) 0.076 Uiso 1 1 d .
H2A H 0.270(5) 0.4904(11) 0.168(3) 0.076 Uiso 1 1 d .
H3A H 0.588(5) 0.4272(12) -0.104(3) 0.076 Uiso 1 1 d .
H4 H 0.327(5) 0.2784(12) -0.089(3) 0.076 Uiso 1 1 d .
C21 C 0.5302(3) 0.16970(7) 0.38796(17) 0.0445(4) Uani 1 1 d .
H21 H 0.3851 0.153 0.3772 0.053 Uiso 1 1 calc R
C22 C 0.5257(4) 0.21694(7) 0.4585(2) 0.0555(5) Uani 1 1 d .
H22 H 0.3987 0.24 0.434 0.067 Uiso 1 1 calc R
C23 C 0.6259(4) 0.20880(8) 0.5861(2) 0.0579(6) Uani 1 1 d .
H23 H 0.5667 0.2266 0.6484 0.069 Uiso 1 1 calc R
C24 C 0.6959(4) 0.15544(7) 0.60799(18) 0.0500(5) Uani 1 1 d .
C25 C 0.7074(3) 0.13748(7) 0.47727(17) 0.0407(4) Uani 1 1 d .
C26 C 0.6585(3) 0.08277(6) 0.45447(16) 0.0364(4) Uani 1 1 d .
H26 H 0.5037 0.0772 0.4589 0.044 Uiso 1 1 calc R
C27 C 0.6803(3) 0.06307(6) 0.33199(15) 0.0369(4) Uani 1 1 d .
H27A H 0.6722 0.0265 0.3347 0.044 Uiso 1 1 calc R
H27B H 0.8288 0.0716 0.3236 0.044 Uiso 1 1 calc R
C28 C 0.5158(3) 0.08044(6) 0.21605(15) 0.0356(4) Uani 1 1 d .
C29 C 0.5664(3) 0.13344(7) 0.17605(16) 0.0418(4) Uani 1 1 d .
H29 H 0.7174 0.1314 0.1628 0.05 Uiso 1 1 calc R
C30 C 0.5735(3) 0.17684(7) 0.26462(18) 0.0454(4) Uani 1 1 d .
C31 C 0.4158(4) 0.14596(8) 0.04990(19) 0.0546(5) Uani 1 1 d .
H31A H 0.4204 0.1821 0.0362 0.065 Uiso 1 1 calc R
H31B H 0.4728 0.1293 -0.0137 0.065 Uiso 1 1 calc R
C32 C 0.1797(4) 0.13028(7) 0.03745(19) 0.0528(5) Uani 1 1 d .
H32A H 0.0996 0.1326 -0.049 0.063 Uiso 1 1 calc R
H32B H 0.11 0.1534 0.0843 0.063 Uiso 1 1 calc R
C33 C 0.1591(3) 0.07738(7) 0.08249(17) 0.0400(4) Uani 1 1 d .
H33 H 0.0019 0.0675 0.068 0.048 Uiso 1 1 calc R
C34 C 0.2713(3) 0.07568(6) 0.21777(16) 0.0367(4) Uani 1 1 d .
H34 H 0.2258 0.1048 0.2601 0.044 Uiso 1 1 calc R
C35 C 0.5241(3) 0.04425(7) 0.10932(16) 0.0388(4) Uani 1 1 d .
H35A H 0.6221 0.0577 0.0609 0.047 Uiso 1 1 calc R
H35B H 0.5812 0.0116 0.1421 0.047 Uiso 1 1 calc R
C36 C 0.2892(3) 0.03863(7) 0.02860(15) 0.0378(4) Uani 1 1 d .
C37 C 0.2689(3) 0.04153(8) -0.10776(17) 0.0469(4) Uani 1 1 d .
H37A H 0.3493 0.014 -0.1327 0.07 Uiso 1 1 calc R
H37B H 0.33 0.0729 -0.1272 0.07 Uiso 1 1 calc R
H37C H 0.1142 0.0395 -0.151 0.07 Uiso 1 1 calc R
C38 C 0.5128(5) 0.12949(9) 0.6529(2) 0.0631(6) Uani 1 1 d .
H38A H 0.4926 0.1462 0.7261 0.095 Uiso 1 1 calc R
H38B H 0.5531 0.0949 0.6719 0.095 Uiso 1 1 calc R
H38C H 0.3761 0.1309 0.5894 0.095 Uiso 1 1 calc R
C39 C 0.9137(5) 0.15169(9) 0.7020(2) 0.0679(7) Uani 1 1 d .
H39A H 1.0247 0.1709 0.6747 0.102 Uiso 1 1 calc R
H39B H 0.9592 0.117 0.712 0.102 Uiso 1 1 calc R
H39C H 0.8974 0.1648 0.7798 0.102 Uiso 1 1 calc R
C40 C 0.6334(4) 0.22090(8) 0.2322(2) 0.0613(6) Uani 1 1 d .
H40A H 0.649 0.248 0.287 0.074 Uiso 1 1 calc R
H40B H 0.6607 0.2254 0.1542 0.074 Uiso 1 1 calc R
O6 O 0.2135(2) -0.01024(4) 0.05426(11) 0.0392(3) Uani 1 1 d .
O7 O 0.2290(2) 0.03087(5) 0.27493(12) 0.0429(3) Uani 1 1 d .
O8 O 0.7964(2) 0.05401(4) 0.54951(11) 0.0379(3) Uani 1 1 d .
O9 O 0.9183(2) 0.14611(5) 0.45660(13) 0.0468(3) Uani 1 1 d .
O10 O 0.7428(3) 0.23643(5) 0.51282(15) 0.0621(4) Uani 1 1 d .
H8 H 0.911(6) 0.0439(13) 0.536(3) 0.093 Uiso 1 1 d .
H6A H 0.080(6) -0.0144(12) 0.007(3) 0.093 Uiso 1 1 d .
H7 H 0.207(5) 0.0104(12) 0.219(3) 0.093 Uiso 1 1 d .
H9A H 0.948(5) 0.1764(14) 0.463(3) 0.093 Uiso 1 1 d .
O1W O 0.1589(3) 0.01506(7) 0.50687(15) 0.0592(4) Uani 1 1 d .
H1W H 0.183(5) 0.0178(12) 0.441(3) 0.089 Uiso 1 1 d .
H2W H 0.287(6) 0.0118(12) 0.554(3) 0.089 Uiso 1 1 d .

loop_
_atom_site_aniso_label
_atom_site_aniso_U_11
_atom_site_aniso_U_22
_atom_site_aniso_U_33
_atom_site_aniso_U_23
_atom_site_aniso_U_13
_atom_site_aniso_U_12
C1 0.0340(8) 0.0386(9) 0.0410(9) -0.0054(7) 0.0115(7) -0.0013(7)
C2 0.0401(9) 0.0488(11) 0.0476(10) -0.0109(9) 0.0118(8) -0.0064(8)
C3 0.0446(10) 0.0527(11) 0.0446(10) -0.0111(9) 0.0092(8) -0.0041(9)
C4 0.0423(10) 0.0436(10) 0.0397(9) -0.0062(8) 0.0108(7) -0.0014(8)
C5 0.0353(9) 0.0376(9) 0.0376(9) -0.0029(7) 0.0116(7) 0.0021(7)
C6 0.0348(8) 0.0384(9) 0.0397(9) -0.0004(7) 0.0127(7) -0.0012(7)
C7 0.0321(8) 0.0365(9) 0.0409(9) -0.0027(7) 0.0116(7) -0.0019(7)
C8 0.0316(8) 0.0365(9) 0.0318(8) 0.0010(7) 0.0082(6) -0.0002(7)
C9 0.0357(8) 0.0356(9) 0.0412(9) 0.0023(7) 0.0100(7) 0.0048(7)
C10 0.0356(8) 0.0387(9) 0.0457(10) -0.0037(7) 0.0169(7) -0.0020(7)
C11 0.0390(9) 0.0352(9) 0.0377(9) 0.0040(7) 0.0088(7) -0.0004(7)
C12 0.0337(8) 0.0423(9) 0.0358(9) 0.0007(7) 0.0088(7) -0.0001(7)
C13 0.0318(8) 0.0356(8) 0.0369(9) -0.0008(7) 0.0098(7) 0.0040(7)
C14 0.0311(8) 0.0345(8) 0.0342(8) -0.0009(7) 0.0060(6) -0.0014(7)
C15 0.0298(8) 0.0409(9) 0.0369(9) -0.0003(7) 0.0072(7) 0.0011(7)
C16 0.0344(8) 0.0376(9) 0.0361(9) 0.0000(7) 0.0079(7) -0.0022(7)
C17 0.0426(9) 0.0468(10) 0.0360(9) -0.0023(7) 0.0086(7) -0.0031(8)
C18 0.0516(11) 0.0521(11) 0.0410(10) -0.0001(8) 0.0069(8) 0.0075(9)
C19 0.0566(11) 0.0527(12) 0.0407(10) -0.0062(8) 0.0168(9) -0.0003(9)
C20 0.0689(13) 0.0468(11) 0.0496(11) -0.0036(9) 0.0185(10) -0.0166(10)
O1 0.0400(6) 0.0389(6) 0.0376(6) -0.0036(5) 0.0106(5) -0.0036(5)
O2 0.0413(6) 0.0337(6) 0.0347(6) 0.0020(5) 0.0057(5) 0.0011(5)
O3 0.0470(7) 0.0466(7) 0.0429(7) -0.0050(6) 0.0196(6) -0.0101(6)
O4 0.0379(6) 0.0363(6) 0.0490(7) -0.0022(5) 0.0131(5) 0.0010(5)
O5 0.0557(8) 0.0461(8) 0.0537(8) -0.0135(6) 0.0199(6) -0.0099(6)
C21 0.0470(10) 0.0348(9) 0.0447(10) -0.0017(8) -0.0022(8) 0.0040(7)
C22 0.0633(13) 0.0373(10) 0.0540(12) -0.0053(9) -0.0088(10) 0.0092(9)
C23 0.0673(13) 0.0470(11) 0.0510(12) -0.0099(9) -0.0016(10) 0.0115(10)
C24 0.0613(12) 0.0435(11) 0.0395(10) -0.0052(8) 0.0013(9) 0.0095(9)
C25 0.0388(9) 0.0368(9) 0.0415(10) 0.0002(8) 0.0001(7) 0.0022(7)
C26 0.0339(8) 0.0363(9) 0.0368(9) 0.0020(7) 0.0046(7) 0.0043(7)
C27 0.0336(8) 0.0350(8) 0.0403(9) 0.0007(7) 0.0055(7) 0.0019(7)
C28 0.0340(8) 0.0372(9) 0.0346(8) 0.0010(7) 0.0062(7) 0.0005(7)
C29 0.0423(9) 0.0411(10) 0.0405(10) 0.0047(8) 0.0071(8) -0.0065(8)
C30 0.0445(10) 0.0381(9) 0.0456(10) 0.0056(8) -0.0044(8) -0.0013(8)
C31 0.0745(14) 0.0434(10) 0.0399(10) 0.0073(8) 0.0023(10) -0.0113(10)
C32 0.0615(12) 0.0423(10) 0.0434(11) 0.0022(8) -0.0092(9) 0.0055(9)
C33 0.0340(8) 0.0407(9) 0.0418(9) -0.0026(7) 0.0028(7) 0.0014(7)
C34 0.0345(8) 0.0369(9) 0.0386(9) -0.0031(7) 0.0085(7) 0.0013(7)
C35 0.0350(8) 0.0445(10) 0.0365(9) -0.0010(7) 0.0080(7) -0.0001(7)
C36 0.0381(9) 0.0388(9) 0.0356(9) 0.0003(7) 0.0071(7) -0.0008(7)
C37 0.0505(10) 0.0514(11) 0.0368(10) -0.0005(8) 0.0067(8) -0.0044(8)
C38 0.0888(17) 0.0557(13) 0.0504(12) -0.0052(10) 0.0280(12) 0.0133(12)
C39 0.0877(17) 0.0557(13) 0.0435(11) -0.0089(10) -0.0161(11) 0.0208(12)
C40 0.0759(15) 0.0429(12) 0.0557(13) 0.0028(9) -0.0020(11) -0.0088(10)
O6 0.0392(6) 0.0367(6) 0.0397(7) -0.0017(5) 0.0056(5) 0.0000(5)
O7 0.0452(7) 0.0462(7) 0.0396(7) -0.0029(6) 0.0146(5) -0.0079(6)
O8 0.0389(6) 0.0372(6) 0.0364(6) 0.0046(5) 0.0068(5) 0.0047(5)
O9 0.0412(7) 0.0418(7) 0.0518(8) 0.0008(6) 0.0003(6) -0.0047(6)
O10 0.0761(10) 0.0414(7) 0.0556(9) -0.0055(7) -0.0094(8) -0.0011(7)
O1W 0.0430(7) 0.0894(12) 0.0471(8) 0.0156(8) 0.0144(6) 0.0205(7)

loop_
_atom_type_symbol
_atom_type_description
_atom_type_scat_dispersion_real
_atom_type_scat_dispersion_imag
_atom_type_scat_source
C C 0.0181 0.0091 'International Tables Vol C Tables 4.2.6.8 and 6.1.1.4'
H H 0 0 'International Tables Vol C Tables 4.2.6.8 and 6.1.1.4'
O O 0.0492 0.0322 'International Tables Vol C Tables 4.2.6.8 and 6.1.1.4'

loop_
_geom_angle_atom_site_label_1
_geom_angle_atom_site_label_2
_geom_angle_atom_site_label_3
_geom_angle
C2 C1 C10 114.24(15)
C2 C1 C5 103.71(14)
C10 C1 C5 114.26(14)
C2 C1 H1 108.1
C10 C1 H1 108.1
C5 C1 H1 108.1
C3 C2 O5 59.79(13)
C3 C2 C1 109.68(16)
O5 C2 C1 112.66(15)
C3 C2 H2 120
O5 C2 H2 120
C1 C2 H2 120
C2 C3 O5 60.45(13)
C2 C3 C4 110.69(16)
O5 C3 C4 114.20(16)
C2 C3 H3 119.3
O5 C3 H3 119.3
C4 C3 H3 119.3
C3 C4 C19 111.14(16)
C3 C4 C18 106.19(16)
C19 C4 C18 110.71(16)
C3 C4 C5 102.45(15)
C19 C4 C5 113.24(15)
C18 C4 C5 112.60(15)
O4 C5 C6 107.53(13)
O4 C5 C1 109.56(14)
C6 C5 C1 110.69(14)
O4 C5 C4 110.94(14)
C6 C5 C4 113.64(14)
C1 C5 C4 104.45(14)
O3 C6 C7 108.49(14)
O3 C6 C5 107.90(14)
C7 C6 C5 115.17(14)
O3 C6 H6 108.4
C7 C6 H6 108.4
C5 C6 H6 108.4
C6 C7 C8 120.40(14)
C6 C7 H7A 107.2
C8 C7 H7A 107.2
C6 C7 H7B 107.2
C8 C7 H7B 107.2
H7A C7 H7B 106.9
C7 C8 C14 116.61(14)
C7 C8 C9 112.27(14)
C14 C8 C9 108.86(13)
C7 C8 C15 108.31(13)
C14 C8 C15 101.46(13)
C9 C8 C15 108.57(13)
C10 C9 C11 111.86(14)
C10 C9 C8 117.74(14)
C11 C9 C8 109.37(14)
C10 C9 H9 105.6
C11 C9 H9 105.6
C8 C9 H9 105.6
C20 C10 C1 119.09(17)
C20 C10 C9 118.42(18)
C1 C10 C9 122.25(15)
C12 C11 C9 112.22(14)
C12 C11 H11A 109.2
C9 C11 H11A 109.2
C12 C11 H11B 109.2
C9 C11 H11B 109.2
H11A C11 H11B 107.9
C11 C12 C13 113.68(14)
C11 C12 H12A 108.8
C13 C12 H12A 108.8
C11 C12 H12B 108.8
C13 C12 H12B 108.8
H12A C12 H12B 107.7
C14 C13 C12 107.39(14)
C14 C13 C16 102.61(13)
C12 C13 C16 113.09(14)
C14 C13 H13 111.1
C12 C13 H13 111.1
C16 C13 H13 111.1
O2 C14 C13 113.58(13)
O2 C14 C8 112.76(13)
C13 C14 C8 101.72(13)
O2 C14 H14 109.5
C13 C14 H14 109.5
C8 C14 H14 109.5
C16 C15 C8 107.69(13)
C16 C15 H15A 110.2
C8 C15 H15A 110.2
C16 C15 H15B 110.2
C8 C15 H15B 110.2
H15A C15 H15B 108.5
O1 C16 C17 108.54(14)
O1 C16 C13 108.05(13)
C17 C16 C13 115.79(15)
O1 C16 C15 105.04(14)
C17 C16 C15 115.76(15)
C13 C16 C15 102.92(13)
C16 C17 H17A 109.5
C16 C17 H17B 109.5
H17A C17 H17B 109.5
C16 C17 H17C 109.5
H17A C17 H17C 109.5
H17B C17 H17C 109.5
C4 C18 H18A 109.5
C4 C18 H18B 109.5
H18A C18 H18B 109.5
C4 C18 H18C 109.5
H18A C18 H18C 109.5
H18B C18 H18C 109.5
C4 C19 H19A 109.5
C4 C19 H19B 109.5
H19A C19 H19B 109.5
C4 C19 H19C 109.5
H19A C19 H19C 109.5
H19B C19 H19C 109.5
C10 C20 H20A 120
C10 C20 H20B 120
H20A C20 H20B 120
C16 O1 H1A 109(2)
C14 O2 H2A 106.5(19)
C6 O3 H3A 105.5(18)
C5 O4 H4 104(2)
C3 O5 C2 59.76(13)
C30 C21 C22 114.59(17)
C30 C21 C25 114.21(16)
C22 C21 C25 103.20(15)
C30 C21 H21 108.2
C22 C21 H21 108.2
C25 C21 H21 108.2
C23 C22 O10 59.72(15)
C23 C22 C21 109.96(17)
O10 C22 C21 113.18(18)
C23 C22 H22 119.8
O10 C22 H22 119.8
C21 C22 H22 119.8
O10 C23 C22 60.37(15)
O10 C23 C24 114.8(2)
C22 C23 C24 110.38(18)
O10 C23 H23 119.2
C22 C23 H23 119.2
C24 C23 H23 119.2
C23 C24 C39 110.85(17)
C23 C24 C38 106.13(19)
C39 C24 C38 110.9(2)
C23 C24 C25 102.54(17)
C39 C24 C25 113.46(19)
C38 C24 C25 112.38(17)
O9 C25 C26 106.85(15)
O9 C25 C21 110.27(15)
C26 C25 C21 110.27(14)
O9 C25 C24 111.27(15)
C26 C25 C24 113.91(16)
C21 C25 C24 104.30(15)
O8 C26 C25 109.78(13)
O8 C26 C27 108.85(13)
C25 C26 C27 115.80(15)
O8 C26 H26 107.4
C25 C26 H26 107.4
C27 C26 H26 107.4
C26 C27 C28 118.81(14)
C26 C27 H27A 107.6
C28 C27 H27A 107.6
C26 C27 H27B 107.6
C28 C27 H27B 107.6
H27A C27 H27B 107
C27 C28 C34 115.39(14)
C27 C28 C29 112.77(14)
C34 C28 C29 110.75(14)
C27 C28 C35 109.17(14)
C34 C28 C35 100.26(13)
C29 C28 C35 107.51(14)
C30 C29 C31 110.53(16)
C30 C29 C28 119.08(16)
C31 C29 C28 110.32(14)
C30 C29 H29 105.2
C31 C29 H29 105.2
C28 C29 H29 105.2
C40 C30 C21 120.11(19)
C40 C30 C29 117.9(2)
C21 C30 C29 121.85(16)
C32 C31 C29 112.93(17)
C32 C31 H31A 109
C29 C31 H31A 109
C32 C31 H31B 109
C29 C31 H31B 109
H31A C31 H31B 107.8
C31 C32 C33 112.90(16)
C31 C32 H32A 109
C33 C32 H32A 109
C31 C32 H32B 109
C33 C32 H32B 109
H32A C32 H32B 107.8
C34 C33 C32 107.88(15)
C34 C33 C36 102.57(13)
C32 C33 C36 113.83(16)
C34 C33 H33 110.7
C32 C33 H33 110.7
C36 C33 H33 110.7
O7 C34 C33 112.97(14)
O7 C34 C28 111.80(14)
C33 C34 C28 101.69(14)
O7 C34 H34 110
C33 C34 H34 110
C28 C34 H34 110
C36 C35 C28 108.18(14)
C36 C35 H35A 110.1
C28 C35 H35A 110.1
C36 C35 H35B 110.1
C28 C35 H35B 110.1
H35A C35 H35B 108.4
O6 C36 C37 107.38(14)
O6 C36 C33 107.74(14)
C37 C36 C33 116.47(15)
O6 C36 C35 106.43(13)
C37 C36 C35 115.38(15)
C33 C36 C35 102.82(13)
C36 C37 H37A 109.5
C36 C37 H37B 109.5
H37A C37 H37B 109.5
C36 C37 H37C 109.5
H37A C37 H37C 109.5
H37B C37 H37C 109.5
C24 C38 H38A 109.5
C24 C38 H38B 109.5
H38A C38 H38B 109.5
C24 C38 H38C 109.5
H38A C38 H38C 109.5
H38B C38 H38C 109.5
C24 C39 H39A 109.5
C24 C39 H39B 109.5
H39A C39 H39B 109.5
C24 C39 H39C 109.5
H39A C39 H39C 109.5
H39B C39 H39C 109.5
C30 C40 H40A 120
C30 C40 H40B 120
H40A C40 H40B 120
C36 O6 H6A 108(2)
C34 O7 H7 103(2)
C26 O8 H8 116(2)
C25 O9 H9A 110(2)
C23 O10 C22 59.91(15)
H1W O1W H2W 104(3)

loop_
_geom_bond_atom_site_label_1
_geom_bond_atom_site_label_2
_geom_bond_distance
C1 C2 1.511(2)
C1 C10 1.518(3)
C1 C5 1.571(2)
C1 H1 1
C2 C3 1.446(3)
C2 O5 1.456(2)
C2 H2 1
C3 O5 1.447(3)
C3 C4 1.516(3)
C3 H3 1
C4 C19 1.529(3)
C4 C18 1.537(3)
C4 C5 1.581(2)
C5 O4 1.429(2)
C5 C6 1.524(2)
C6 O3 1.435(2)
C6 C7 1.522(2)
C6 H6 1
C7 C8 1.539(2)
C7 H7A 0.99
C7 H7B 0.99
C8 C14 1.545(2)
C8 C9 1.554(2)
C8 C15 1.569(2)
C9 C10 1.540(3)
C9 C11 1.544(2)
C9 H9 1
C10 C20 1.331(3)
C11 C12 1.528(2)
C11 H11A 0.99
C11 H11B 0.99
C12 C13 1.538(2)
C12 H12A 0.99
C12 H12B 0.99
C13 C14 1.529(2)
C13 C16 1.540(2)
C13 H13 1
C14 O2 1.441(2)
C14 H14 1
C15 C16 1.547(2)
C15 H15A 0.99
C15 H15B 0.99
C16 O1 1.460(2)
C16 C17 1.516(2)
C17 H17A 0.98
C17 H17B 0.98
C17 H17C 0.98
C18 H18A 0.98
C18 H18B 0.98
C18 H18C 0.98
C19 H19A 0.98
C19 H19B 0.98
C19 H19C 0.98
C20 H20A 0.95
C20 H20B 0.95
O1 H1A 0.83(3)
O2 H2A 0.87(3)
O3 H3A 0.88(3)
O4 H4 0.83(3)
C21 C30 1.502(3)
C21 C22 1.512(3)
C21 C25 1.575(2)
C21 H21 1
C22 C23 1.449(3)
C22 O10 1.455(3)
C22 H22 1
C23 O10 1.446(3)
C23 C24 1.512(3)
C23 H23 1
C24 C39 1.523(3)
C24 C38 1.539(4)
C24 C25 1.580(3)
C25 O9 1.423(2)
C25 C26 1.521(3)
C26 O8 1.437(2)
C26 C27 1.526(2)
C26 H26 1
C27 C28 1.537(2)
C27 H27A 0.99
C27 H27B 0.99
C28 C34 1.550(2)
C28 C29 1.560(2)
C28 C35 1.568(2)
C29 C30 1.539(3)
C29 C31 1.550(3)
C29 H29 1
C30 C40 1.329(3)
C31 C32 1.520(3)
C31 H31A 0.99
C31 H31B 0.99
C32 C33 1.535(3)
C32 H32A 0.99
C32 H32B 0.99
C33 C34 1.527(2)
C33 C36 1.545(3)
C33 H33 1
C34 O7 1.430(2)
C34 H34 1
C35 C36 1.546(2)
C35 H35A 0.99
C35 H35B 0.99
C36 O6 1.458(2)
C36 C37 1.524(2)
C37 H37A 0.98
C37 H37B 0.98
C37 H37C 0.98
C38 H38A 0.98
C38 H38B 0.98
C38 H38C 0.98
C39 H39A 0.98
C39 H39B 0.98
C39 H39C 0.98
C40 H40A 0.95
C40 H40B 0.95
O6 H6A 0.89(3)
O7 H7 0.83(3)
O8 H8 0.82(3)
O9 H9A 0.84(4)
O1W H1W 0.80(3)
O1W H2W 0.86(4)

loop_
_geom_hbond_atom_site_label_D
_geom_hbond_atom_site_label_H
_geom_hbond_atom_site_label_A
_geom_hbond_distance_DH
_geom_hbond_distance_HA
_geom_hbond_distance_DA
_geom_hbond_angle_DHA
_geom_hbond_site_symmetry_A
O1 H1A O8 0.83(3) 1.82(3) 2.6504(18) 174(3) 2_656
O2 H2A O1 0.87(3) 1.95(3) 2.7111(17) 146(3) .
O3 H3A O6 0.88(3) 2.10(3) 2.9706(19) 171(3) 2_655
O4 H4 O5 0.83(3) 2.17(3) 2.8109(19) 134(3) .
O8 H8 O1W 0.82(3) 1.85(4) 2.664(2) 174(4) 1_655
O6 H6A O2 0.89(3) 1.93(3) 2.8081(17) 173(3) 2_545
O7 H7 O6 0.83(3) 1.96(3) 2.7206(18) 152(3) .
O9 H9A O10 0.84(4) 2.23(4) 2.817(2) 127(3) .
O1W H1W O7 0.80(3) 2.01(3) 2.807(2) 175(3) .
O1W H2W O1 0.86(4) 2.04(4) 2.889(2) 170(3) 2_646

loop_
_geom_torsion_atom_site_label_1
_geom_torsion_atom_site_label_2
_geom_torsion_atom_site_label_3
_geom_torsion_atom_site_label_4
_geom_torsion
C10 C1 C2 C3 -142.16(17)
C5 C1 C2 C3 -17.1(2)
C10 C1 C2 O5 -77.6(2)
C5 C1 C2 O5 47.40(19)
C1 C2 C3 O5 105.37(17)
O5 C2 C3 C4 -106.84(18)
C1 C2 C3 C4 -1.5(2)
C2 C3 C4 C19 140.44(18)
O5 C3 C4 C19 74.5(2)
C2 C3 C4 C18 -99.09(19)
O5 C3 C4 C18 -165.00(15)
C2 C3 C4 C5 19.2(2)
O5 C3 C4 C5 -46.71(19)
C2 C1 C5 O4 -90.60(16)
C10 C1 C5 O4 34.40(19)
C2 C1 C5 C6 150.98(15)
C10 C1 C5 C6 -84.02(18)
C2 C1 C5 C4 28.30(17)
C10 C1 C5 C4 153.29(14)
C3 C4 C5 O4 89.17(17)
C19 C4 C5 O4 -30.6(2)
C18 C4 C5 O4 -157.18(16)
C3 C4 C5 C6 -149.53(15)
C19 C4 C5 C6 90.69(18)
C18 C4 C5 C6 -35.9(2)
C3 C4 C5 C1 -28.79(18)
C19 C4 C5 C1 -148.57(16)
C18 C4 C5 C1 84.87(18)
O4 C5 C6 O3 67.49(17)
C1 C5 C6 O3 -172.87(14)
C4 C5 C6 O3 -55.70(18)
O4 C5 C6 C7 -53.86(19)
C1 C5 C6 C7 65.79(19)
C4 C5 C6 C7 -177.05(14)
O3 C6 C7 C8 173.92(15)
C5 C6 C7 C8 -65.1(2)
C6 C7 C8 C14 -48.8(2)
C6 C7 C8 C9 77.76(19)
C6 C7 C8 C15 -162.38(15)
C7 C8 C9 C10 -63.32(19)
C14 C8 C9 C10 67.32(19)
C15 C8 C9 C10 176.97(14)
C7 C8 C9 C11 167.56(13)
C14 C8 C9 C11 -61.80(17)
C15 C8 C9 C11 47.84(17)
C2 C1 C10 C20 7.0(2)
C5 C1 C10 C20 -112.2(2)
C2 C1 C10 C9 -178.71(16)
C5 C1 C10 C9 62.1(2)
C11 C9 C10 C20 -51.2(2)
C8 C9 C10 C20 -179.18(18)
C11 C9 C10 C1 134.42(16)
C8 C9 C10 C1 6.5(2)
C10 C9 C11 C12 -86.08(18)
C8 C9 C11 C12 46.20(18)
C9 C11 C12 C13 -46.46(19)
C11 C12 C13 C14 59.65(17)
C11 C12 C13 C16 -52.82(19)
C12 C13 C14 O2 168.43(13)
C16 C13 C14 O2 -72.15(16)
C12 C13 C14 C8 -70.13(15)
C16 C13 C14 C8 49.29(15)
C7 C8 C14 O2 -36.37(19)
C9 C8 C14 O2 -164.61(13)
C15 C8 C14 O2 81.02(15)
C7 C8 C14 C13 -158.38(14)
C9 C8 C14 C13 73.38(15)
C15 C8 C14 C13 -40.98(15)
C7 C8 C15 C16 141.79(15)
C14 C8 C15 C16 18.53(17)
C9 C8 C15 C16 -96.05(16)
C14 C13 C16 O1 74.16(16)
C12 C13 C16 O1 -170.48(13)
C14 C13 C16 C17 -163.91(15)
C12 C13 C16 C17 -48.6(2)
C14 C13 C16 C15 -36.61(16)
C12 C13 C16 C15 78.75(17)
C8 C15 C16 O1 -102.19(14)
C8 C15 C16 C17 138.12(15)
C8 C15 C16 C13 10.81(18)
C4 C3 O5 C2 100.98(18)
C1 C2 O5 C3 -100.33(18)
C30 C21 C22 C23 -142.2(2)
C25 C21 C22 C23 -17.4(3)
C30 C21 C22 O10 -77.5(2)
C25 C21 C22 O10 47.2(2)
C21 C22 C23 O10 105.8(2)
O10 C22 C23 C24 -107.6(2)
C21 C22 C23 C24 -1.8(3)
O10 C23 C24 C39 75.7(2)
C22 C23 C24 C39 141.5(2)
O10 C23 C24 C38 -163.80(17)
C22 C23 C24 C38 -98.0(2)
O10 C23 C24 C25 -45.7(2)
C22 C23 C24 C25 20.1(3)
C30 C21 C25 O9 34.5(2)
C22 C21 C25 O9 -90.5(2)
C30 C21 C25 C26 -83.25(19)
C22 C21 C25 C26 151.72(18)
C30 C21 C25 C24 154.06(16)
C22 C21 C25 C24 29.0(2)
C23 C24 C25 O9 88.99(19)
C39 C24 C25 O9 -30.6(2)
C38 C24 C25 O9 -157.46(17)
C23 C24 C25 C26 -150.15(17)
C39 C24 C25 C26 90.2(2)
C38 C24 C25 C26 -36.6(2)
C23 C24 C25 C21 -29.9(2)
C39 C24 C25 C21 -149.48(18)
C38 C24 C25 C21 83.66(19)
O9 C25 C26 O8 70.34(17)
C21 C25 C26 O8 -169.81(15)
C24 C25 C26 O8 -53.0(2)
O9 C25 C26 C27 -53.39(19)
C21 C25 C26 C27 66.5(2)
C24 C25 C26 C27 -176.68(15)
O8 C26 C27 C28 167.74(14)
C25 C26 C27 C28 -68.0(2)
C26 C27 C28 C34 -50.9(2)
C26 C27 C28 C29 77.7(2)
C26 C27 C28 C35 -162.85(15)
C27 C28 C29 C30 -58.5(2)
C34 C28 C29 C30 72.46(19)
C35 C28 C29 C30 -178.92(15)
C27 C28 C29 C31 172.12(16)
C34 C28 C29 C31 -56.9(2)
C35 C28 C29 C31 51.7(2)
C22 C21 C30 C40 9.2(3)
C25 C21 C30 C40 -109.6(2)
C22 C21 C30 C29 -175.21(17)
C25 C21 C30 C29 66.0(2)
C31 C29 C30 C40 -55.8(2)
C28 C29 C30 C40 174.92(18)
C31 C29 C30 C21 128.47(19)
C28 C29 C30 C21 -0.8(3)
C30 C29 C31 C32 -90.6(2)
C28 C29 C31 C32 43.2(2)
C29 C31 C32 C33 -46.8(3)
C31 C32 C33 C34 62.3(2)
C31 C32 C33 C36 -50.8(2)
C32 C33 C34 O7 169.36(16)
C36 C33 C34 O7 -70.18(17)
C32 C33 C34 C28 -70.66(18)
C36 C33 C34 C28 49.79(16)
C27 C28 C34 O7 -39.7(2)
C29 C28 C34 O7 -169.32(14)
C35 C28 C34 O7 77.39(16)
C27 C28 C34 C33 -160.49(15)
C29 C28 C34 C33 69.89(17)
C35 C28 C34 C33 -43.41(16)
C27 C28 C35 C36 143.71(14)
C34 C28 C35 C36 22.09(17)
C29 C28 C35 C36 -93.66(16)
C34 C33 C36 O6 77.53(16)
C32 C33 C36 O6 -166.21(13)
C34 C33 C36 C37 -161.83(15)
C32 C33 C36 C37 -45.6(2)
C34 C33 C36 C35 -34.64(17)
C32 C33 C36 C35 81.61(17)
C28 C35 C36 O6 -105.85(15)
C28 C35 C36 C37 135.16(16)
C28 C35 C36 C33 7.28(18)
C24 C23 O10 C22 100.30(19)
C21 C22 O10 C23 -100.4(2)
